data_7129918
loop_
_publ_author_name
'Wallach, Chistoph'
'Klein, Wilhelm'
'F\"assler, Thomas F'

_publ_section_title
;
 Oxidative Coupling of Silylated Nonagermanide Clusters
;
_journal_name_full 'Chemical Communications'
_journal_paper_doi 10.1039/D2CC01250B
_journal_year 2022
_chemical_formula_moiety 'C54 H140 Cu2 Ge18 N4 Si16'
_chemical_formula_sum 'C54 H140 Cu2 Ge18 N4 Si16'
_chemical_formula_weight 2728.83
_space_group_crystal_system monoclinic
_space_group_IT_number 15
_space_group_name_Hall '-I 2yc'
_space_group_name_H-M_alt 'I 1 2/c 1'
_atom_sites_solution_hydrogens geom
_atom_sites_solution_primary direct
_atom_sites_solution_secondary difmap
_audit_creation_method SHELXL-2014/7
_audit_update_record
;
2022-03-17 deposited with the CCDC.	2022-03-30 downloaded from the CCDC.
;
_cell_angle_alpha 90
_cell_angle_beta 103.416(2)
_cell_angle_gamma 90
_cell_formula_units_Z 4
_cell_length_a 16.6540(4)
_cell_length_b 27.2393(8)
_cell_length_c 27.6288(6)
_cell_measurement_reflns_used 186016
_cell_measurement_temperature 150(2)
_cell_measurement_theta_max 33.15
_cell_measurement_theta_min 2.31
_cell_volume 12191.6(5)
_computing_cell_refinement 'STOE X-AREA 1.76'
_computing_data_collection 'STOE X-AREA 1.76'
_computing_data_reduction 'STOE X-AREA 1.76'
_computing_molecular_graphics 'DIAMOND 3.2k'
_computing_publication_material 'Microsoft NOTEPAD 6.1.7601.18917'
_computing_structure_refinement SHELXL-2014/7
_computing_structure_solution SHELXS-86
_diffrn_ambient_temperature 150(2)
_diffrn_detector Pilatus300K
_diffrn_detector_area_resol_mean 5.81
_diffrn_measured_fraction_theta_full 0.998
_diffrn_measured_fraction_theta_max 0.999
_diffrn_measurement_device_type 'STOE StadiVari'
_diffrn_measurement_method '\w scans'
_diffrn_radiation_collimation '0.6 mm diameter'
_diffrn_radiation_monochromator 'Graded multilayer mirror'
_diffrn_radiation_type MoK\a
_diffrn_radiation_wavelength 0.71073
_diffrn_reflns_av_R_equivalents 0.0973
_diffrn_reflns_av_unetI/netI 0.0354
_diffrn_reflns_Laue_measured_fraction_full 0.998
_diffrn_reflns_Laue_measured_fraction_max 0.999
_diffrn_reflns_limit_h_max 20
_diffrn_reflns_limit_h_min -20
_diffrn_reflns_limit_k_max 33
_diffrn_reflns_limit_k_min -33
_diffrn_reflns_limit_l_max 34
_diffrn_reflns_limit_l_min -34
_diffrn_reflns_number 122568
_diffrn_reflns_point_group_measured_fraction_full 0.998
_diffrn_reflns_point_group_measured_fraction_max 0.999
_diffrn_reflns_theta_full 25.242
_diffrn_reflns_theta_max 26.000
_diffrn_reflns_theta_min 2.768
_diffrn_source 'Genix 3D HF Mo'
_diffrn_source_current 1.000
_diffrn_source_power 0.050
_diffrn_source_voltage 50
_exptl_absorpt_coefficient_mu 4.887
_exptl_absorpt_correction_T_max 1.000
_exptl_absorpt_correction_T_min 0.856
_exptl_absorpt_correction_type empirical
_exptl_absorpt_process_details 'STOE X-AREA 1.76'
_exptl_crystal_colour orange
_exptl_crystal_density_diffrn 1.487
_exptl_crystal_description block
_exptl_crystal_F_000 5400
_exptl_crystal_recrystallization_method 'Re-crystallisation from solvent: Diethyl ether'
_exptl_crystal_size_max 0.3
_exptl_crystal_size_mid 0.2
_exptl_crystal_size_min 0.2
_refine_diff_density_max 0.626
_refine_diff_density_min -0.484
_refine_diff_density_rms 0.101
_refine_ls_extinction_method none
_refine_ls_goodness_of_fit_ref 1.134
_refine_ls_hydrogen_treatment constr
_refine_ls_matrix_type full
_refine_ls_number_parameters 564
_refine_ls_number_reflns 11984
_refine_ls_number_restraints 0
_refine_ls_restrained_S_all 1.134
_refine_ls_R_factor_all 0.0546
_refine_ls_R_factor_gt 0.0311
_refine_ls_shift/su_max 0.001
_refine_ls_shift/su_mean 0.000
_refine_ls_structure_factor_coef Fsqd
_refine_ls_weighting_details 'w=1/[\s^2^(Fo^2^)+(0.0254P)^2^+42.8875P] where P=(Fo^2^+2Fc^2^)/3'
_refine_ls_weighting_scheme calc
_refine_ls_wR_factor_gt 0.0689
_refine_ls_wR_factor_ref 0.0818
_reflns_number_gt 9236
_reflns_number_total 11984
_reflns_threshold_expression 'I > 2\s(I)'
_cod_data_source_file d2cc01250b2.cif
_cod_data_source_block CW-633
_cod_original_sg_symbol_H-M 'I 2/c'
_cod_database_code 7129918
_shelx_shelxl_version_number 2014/7
_shelx_space_group_comment
;
The symmetry employed for this shelxl refinement is uniquely defined
by the following loop, which should always be used as a source of
symmetry information in preference to the above space-group names.
They are only intended as comments.
;

loop_
_space_group_symop_operation_xyz
'x, y, z'
'-x, y, -z+1/2'
'x+1/2, y+1/2, z+1/2'
'-x+1/2, y+1/2, -z+1'
'-x, -y, -z'
'x, -y, z-1/2'
'-x+1/2, -y+1/2, -z+1/2'
'x+1/2, -y+1/2, z'

loop_
_atom_site_label
_atom_site_type_symbol
_atom_site_fract_x
_atom_site_fract_y
_atom_site_fract_z
_atom_site_U_iso_or_equiv
_atom_site_adp_type
_atom_site_occupancy
_atom_site_site_symmetry_order
_atom_site_calc_flag
_atom_site_refinement_flags_posn
_atom_site_refinement_flags_adp
_atom_site_refinement_flags_occupancy
_atom_site_disorder_assembly
_atom_site_disorder_group
Ge1 Ge 0.46649(2) 0.09875(2) 0.20605(2) 0.02696(10) Uani 1 1 d . . . . .
Ge2 Ge 0.50433(3) 0.05005(2) 0.13009(2) 0.02923(10) Uani 1 1 d . . . . .
Ge3 Ge 0.38860(3) 0.11304(2) 0.07986(2) 0.02808(10) Uani 1 1 d . . . . .
Ge4 Ge 0.36970(3) 0.16659(2) 0.15660(2) 0.02937(10) Uani 1 1 d . . . . .
Ge5 Ge 0.31430(3) 0.09948(2) 0.20931(2) 0.03154(10) Uani 1 1 d . . . . .
Ge6 Ge 0.42319(3) 0.00854(2) 0.18861(2) 0.03110(10) Uani 1 1 d . . . . .
Ge7 Ge 0.35587(3) 0.02125(2) 0.08511(2) 0.03119(10) Uani 1 1 d . . . . .
Ge8 Ge 0.25094(3) 0.11000(2) 0.10725(2) 0.03285(11) Uani 1 1 d . . . . .
Ge9 Ge 0.27367(3) 0.02711(2) 0.15058(2) 0.03055(10) Uani 1 1 d . . . . .
Cu Cu 0.51340(3) 0.14267(2) 0.14024(2) 0.03198(12) Uani 1 1 d . . . . .
C1 C 0.6094(3) 0.18397(15) 0.14026(17) 0.0360(10) Uani 1 1 d . . . . .
N1 N 0.6787(2) 0.17194(13) 0.12531(15) 0.0401(9) Uani 1 1 d . . . . .
C2 C 0.7333(3) 0.21094(19) 0.1319(2) 0.0584(15) Uani 1 1 d . . . . .
H2 H 0.7860 0.2115 0.1242 0.070 Uiso 1 1 calc R U . . .
C3 C 0.6976(3) 0.24747(19) 0.1510(2) 0.0614(16) Uani 1 1 d . . . . .
H3 H 0.7201 0.2792 0.1595 0.074 Uiso 1 1 calc R U . . .
N2 N 0.6222(2) 0.23094(13) 0.15614(17) 0.0476(10) Uani 1 1 d . . . . .
C4 C 0.6973(3) 0.12267(17) 0.1086(2) 0.0507(13) Uani 1 1 d . . . . .
H4 H 0.6442 0.1040 0.0993 0.061 Uiso 1 1 calc R U . . .
C5 C 0.7538(4) 0.0955(2) 0.1511(3) 0.078(2) Uani 1 1 d . . . . .
H5A H 0.8076 0.1120 0.1597 0.117 Uiso 1 1 calc R U . . .
H5B H 0.7612 0.0617 0.1409 0.117 Uiso 1 1 calc R U . . .
H5C H 0.7293 0.0954 0.1801 0.117 Uiso 1 1 calc R U . . .
C6 C 0.7328(4) 0.1257(2) 0.0627(3) 0.078(2) Uani 1 1 d . . . . .
H6A H 0.6949 0.1441 0.0365 0.116 Uiso 1 1 calc R U . . .
H6B H 0.7400 0.0924 0.0507 0.116 Uiso 1 1 calc R U . . .
H6C H 0.7864 0.1424 0.0712 0.116 Uiso 1 1 calc R U . . .
C7 C 0.5662(3) 0.26038(17) 0.1788(2) 0.0565(15) Uani 1 1 d . . . . .
H7 H 0.5170 0.2398 0.1800 0.068 Uiso 1 1 calc R U . . .
C8 C 0.6088(5) 0.2745(3) 0.2321(2) 0.082(2) Uani 1 1 d . . . . .
H8A H 0.6270 0.2447 0.2514 0.123 Uiso 1 1 calc R U . . .
H8B H 0.5701 0.2926 0.2473 0.123 Uiso 1 1 calc R U . . .
H8C H 0.6568 0.2952 0.2317 0.123 Uiso 1 1 calc R U . . .
C9 C 0.5365(4) 0.3055(2) 0.1476(3) 0.081(2) Uani 1 1 d . . . . .
H9A H 0.5839 0.3261 0.1457 0.122 Uiso 1 1 calc R U . . .
H9B H 0.4986 0.3242 0.1629 0.122 Uiso 1 1 calc R U . . .
H9C H 0.5077 0.2954 0.1140 0.122 Uiso 1 1 calc R U . . .
Si1 Si 0.17001(7) -0.03105(4) 0.15717(4) 0.0308(2) Uani 1 1 d . . . . .
Si2 Si 0.05354(7) 0.01759(5) 0.15816(5) 0.0395(3) Uani 1 1 d . . . . .
C10 C 0.0193(3) 0.0525(2) 0.0984(2) 0.0675(17) Uani 1 1 d . . . . .
H10A H 0.0006 0.0294 0.0709 0.101 Uiso 1 1 calc R U . . .
H10B H 0.0656 0.0718 0.0923 0.101 Uiso 1 1 calc R U . . .
H10C H -0.0262 0.0745 0.1008 0.101 Uiso 1 1 calc R U . . .
C11 C 0.0791(3) 0.06301(18) 0.2109(2) 0.0487(12) Uani 1 1 d . . . . .
H11A H 0.1240 0.0845 0.2062 0.073 Uiso 1 1 calc R U . . .
H11B H 0.0965 0.0453 0.2425 0.073 Uiso 1 1 calc R U . . .
H11C H 0.0302 0.0829 0.2113 0.073 Uiso 1 1 calc R U . . .
C12 C -0.0350(3) -0.0215(2) 0.1664(2) 0.0653(16) Uani 1 1 d . . . . .
H12A H -0.0815 -0.0004 0.1691 0.098 Uiso 1 1 calc R U . . .
H12B H -0.0179 -0.0412 0.1967 0.098 Uiso 1 1 calc R U . . .
H12C H -0.0520 -0.0434 0.1376 0.098 Uiso 1 1 calc R U . . .
Si3 Si 0.22122(8) -0.07311(5) 0.23282(5) 0.0402(3) Uani 1 1 d . . . . .
C13 C 0.2540(4) -0.02730(19) 0.28473(18) 0.0551(14) Uani 1 1 d . . . . .
H13A H 0.2726 -0.0448 0.3164 0.083 Uiso 1 1 calc R U . . .
H13B H 0.2072 -0.0061 0.2864 0.083 Uiso 1 1 calc R U . . .
H13C H 0.2993 -0.0072 0.2784 0.083 Uiso 1 1 calc R U . . .
C14 C 0.3114(4) -0.1122(2) 0.2294(2) 0.0634(16) Uani 1 1 d . . . . .
H14A H 0.3528 -0.0923 0.2184 0.095 Uiso 1 1 calc R U . . .
H14B H 0.2933 -0.1390 0.2056 0.095 Uiso 1 1 calc R U . . .
H14C H 0.3355 -0.1260 0.2623 0.095 Uiso 1 1 calc R U . . .
C15 C 0.1373(4) -0.1141(2) 0.2455(2) 0.0643(16) Uani 1 1 d . . . . .
H15A H 0.1187 -0.1365 0.2174 0.096 Uiso 1 1 calc R U . . .
H15B H 0.0908 -0.0940 0.2500 0.096 Uiso 1 1 calc R U . . .
H15C H 0.1589 -0.1332 0.2758 0.096 Uiso 1 1 calc R U . . .
Si4 Si 0.15261(9) -0.08473(5) 0.08849(5) 0.0435(3) Uani 1 1 d . . . . .
C16 C 0.1192(5) -0.0509(2) 0.0289(2) 0.094(3) Uani 1 1 d . . . . .
H16A H 0.1588 -0.0246 0.0275 0.141 Uiso 1 1 calc R U . . .
H16B H 0.0645 -0.0366 0.0268 0.141 Uiso 1 1 calc R U . . .
H16C H 0.1167 -0.0735 0.0011 0.141 Uiso 1 1 calc R U . . .
C17 C 0.0719(4) -0.1314(2) 0.0942(3) 0.0757(19) Uani 1 1 d . . . . .
H17A H 0.0203 -0.1145 0.0951 0.113 Uiso 1 1 calc R U . . .
H17B H 0.0909 -0.1502 0.1250 0.113 Uiso 1 1 calc R U . . .
H17C H 0.0624 -0.1536 0.0656 0.113 Uiso 1 1 calc R U . . .
C18 C 0.2505(4) -0.1173(2) 0.0873(2) 0.0671(16) Uani 1 1 d . . . . .
H18A H 0.2424 -0.1374 0.0571 0.101 Uiso 1 1 calc R U . . .
H18B H 0.2664 -0.1384 0.1167 0.101 Uiso 1 1 calc R U . . .
H18C H 0.2942 -0.0932 0.0873 0.101 Uiso 1 1 calc R U . . .
Si5 Si 0.35216(9) 0.13686(4) -0.00676(4) 0.0376(3) Uani 1 1 d . . . . .
Si6 Si 0.31877(18) 0.21820(9) -0.01443(11) 0.0393(7) Uani 0.466(2) 1 d . . P A 1
C19 C 0.3867(17) 0.2574(11) 0.0288(12) 0.063(6) Uani 0.466(2) 1 d . . P A 1
H19A H 0.3709 0.2918 0.0215 0.094 Uiso 0.466(2) 1 calc R U P A 1
H19B H 0.4436 0.2524 0.0258 0.094 Uiso 0.466(2) 1 calc R U P A 1
H19C H 0.3826 0.2495 0.0628 0.094 Uiso 0.466(2) 1 calc R U P A 1
C20 C 0.323(2) 0.2438(14) -0.0820(14) 0.054(6) Uani 0.466(2) 1 d . . P A 1
H20A H 0.2873 0.2239 -0.1077 0.081 Uiso 0.466(2) 1 calc R U P A 1
H20B H 0.3802 0.2419 -0.0860 0.081 Uiso 0.466(2) 1 calc R U P A 1
H20C H 0.3047 0.2780 -0.0852 0.081 Uiso 0.466(2) 1 calc R U P A 1
C21 C 0.2129(7) 0.2241(4) -0.0039(6) 0.067(4) Uani 0.466(2) 1 d . . P A 1
H21A H 0.2060 0.2008 0.0220 0.100 Uiso 0.466(2) 1 calc R U P A 1
H21B H 0.1722 0.2169 -0.0348 0.100 Uiso 0.466(2) 1 calc R U P A 1
H21C H 0.2046 0.2576 0.0069 0.100 Uiso 0.466(2) 1 calc R U P A 1
Si7 Si 0.25788(17) 0.08603(9) -0.05512(10) 0.0368(7) Uani 0.466(2) 1 d . . P A 1
C22 C 0.2177(8) 0.1175(4) -0.1172(4) 0.048(3) Uani 0.466(2) 1 d . . P A 1
H22A H 0.2639 0.1250 -0.1323 0.071 Uiso 0.466(2) 1 calc R U P A 1
H22B H 0.1897 0.1481 -0.1120 0.071 Uiso 0.466(2) 1 calc R U P A 1
H22C H 0.1786 0.0958 -0.1392 0.071 Uiso 0.466(2) 1 calc R U P A 1
C23 C 0.169(2) 0.0755(17) -0.0253(16) 0.055(9) Uani 0.466(2) 1 d . . P A 1
H23A H 0.1250 0.0584 -0.0488 0.082 Uiso 0.466(2) 1 calc R U P A 1
H23B H 0.1490 0.1071 -0.0163 0.082 Uiso 0.466(2) 1 calc R U P A 1
H23C H 0.1878 0.0554 0.0046 0.082 Uiso 0.466(2) 1 calc R U P A 1
C24 C 0.2975(9) 0.0242(4) -0.0659(5) 0.049(3) Uani 0.466(2) 1 d . . P A 1
H24A H 0.3166 0.0074 -0.0339 0.073 Uiso 0.466(2) 1 calc R U P A 1
H24B H 0.3435 0.0276 -0.0822 0.073 Uiso 0.466(2) 1 calc R U P A 1
H24C H 0.2532 0.0051 -0.0871 0.073 Uiso 0.466(2) 1 calc R U P A 1
Si8 Si 0.48394(17) 0.12806(9) -0.03700(10) 0.0348(6) Uani 0.466(2) 1 d . . P A 1
C25 C 0.4595(9) 0.1222(6) -0.1066(5) 0.056(4) Uani 0.466(2) 1 d . . P A 1
H25A H 0.5110 0.1197 -0.1178 0.084 Uiso 0.466(2) 1 calc R U P A 1
H25B H 0.4285 0.1511 -0.1216 0.084 Uiso 0.466(2) 1 calc R U P A 1
H25C H 0.4262 0.0926 -0.1166 0.084 Uiso 0.466(2) 1 calc R U P A 1
C26 C 0.5408(15) 0.0715(10) -0.0115(12) 0.045(5) Uani 0.466(2) 1 d . . P A 1
H26A H 0.5899 0.0679 -0.0251 0.068 Uiso 0.466(2) 1 calc R U P A 1
H26B H 0.5049 0.0429 -0.0208 0.068 Uiso 0.466(2) 1 calc R U P A 1
H26C H 0.5577 0.0739 0.0248 0.068 Uiso 0.466(2) 1 calc R U P A 1
C27 C 0.5520(6) 0.1829(4) -0.0187(5) 0.051(3) Uani 0.466(2) 1 d . . P A 1
H27A H 0.5601 0.1887 0.0171 0.076 Uiso 0.466(2) 1 calc R U P A 1
H27B H 0.5259 0.2118 -0.0370 0.076 Uiso 0.466(2) 1 calc R U P A 1
H27C H 0.6055 0.1770 -0.0267 0.076 Uiso 0.466(2) 1 calc R U P A 1
Si9 Si 0.39079(15) 0.21795(8) -0.01257(9) 0.0378(6) Uani 0.534(2) 1 d . . P A 2
C28 C 0.3596(13) 0.2605(9) 0.0347(10) 0.053(4) Uani 0.534(2) 1 d . . P A 2
H28A H 0.3863 0.2497 0.0684 0.079 Uiso 0.534(2) 1 calc R U P A 2
H28B H 0.2996 0.2596 0.0304 0.079 Uiso 0.534(2) 1 calc R U P A 2
H28C H 0.3771 0.2941 0.0296 0.079 Uiso 0.534(2) 1 calc R U P A 2
C29 C 0.346(2) 0.2394(13) -0.0743(13) 0.072(9) Uani 0.534(2) 1 d . . P A 2
H29A H 0.2868 0.2444 -0.0782 0.108 Uiso 0.534(2) 1 calc R U P A 2
H29B H 0.3555 0.2150 -0.0985 0.108 Uiso 0.534(2) 1 calc R U P A 2
H29C H 0.3721 0.2705 -0.0800 0.108 Uiso 0.534(2) 1 calc R U P A 2
C30 C 0.5059(6) 0.2188(4) 0.0006(4) 0.058(3) Uani 0.534(2) 1 d . . P A 2
H30A H 0.5253 0.2529 0.0026 0.087 Uiso 0.534(2) 1 calc R U P A 2
H30B H 0.5243 0.2019 -0.0263 0.087 Uiso 0.534(2) 1 calc R U P A 2
H30C H 0.5286 0.2022 0.0322 0.087 Uiso 0.534(2) 1 calc R U P A 2
Si10 Si 0.19904(14) 0.13459(8) -0.03768(9) 0.0343(6) Uani 0.534(2) 1 d . . P A 2
C31 C 0.1785(7) 0.1402(4) -0.1079(4) 0.051(3) Uani 0.534(2) 1 d . . P A 2
H31A H 0.1994 0.1109 -0.1216 0.077 Uiso 0.534(2) 1 calc R U P A 2
H31B H 0.2065 0.1694 -0.1166 0.077 Uiso 0.534(2) 1 calc R U P A 2
H31C H 0.1190 0.1431 -0.1218 0.077 Uiso 0.534(2) 1 calc R U P A 2
C32 C 0.151(2) 0.0768(12) -0.0239(15) 0.049(6) Uani 0.534(2) 1 d . . P A 2
H32A H 0.0910 0.0793 -0.0353 0.073 Uiso 0.534(2) 1 calc R U P A 2
H32B H 0.1660 0.0707 0.0120 0.073 Uiso 0.534(2) 1 calc R U P A 2
H32C H 0.1711 0.0496 -0.0412 0.073 Uiso 0.534(2) 1 calc R U P A 2
C33 C 0.1462(5) 0.1867(3) -0.0128(4) 0.052(3) Uani 0.534(2) 1 d . . P A 2
H33A H 0.0871 0.1862 -0.0286 0.078 Uiso 0.534(2) 1 calc R U P A 2
H33B H 0.1701 0.2179 -0.0200 0.078 Uiso 0.534(2) 1 calc R U P A 2
H33C H 0.1539 0.1830 0.0233 0.078 Uiso 0.534(2) 1 calc R U P A 2
Si11 Si 0.40693(14) 0.08294(8) -0.05188(8) 0.0342(6) Uani 0.534(2) 1 d . . P A 2
C34 C 0.4131(8) 0.1111(4) -0.1132(4) 0.052(3) Uani 0.534(2) 1 d . . P A 2
H34A H 0.4346 0.0869 -0.1331 0.078 Uiso 0.534(2) 1 calc R U P A 2
H34B H 0.4500 0.1396 -0.1072 0.078 Uiso 0.534(2) 1 calc R U P A 2
H34C H 0.3579 0.1216 -0.1312 0.078 Uiso 0.534(2) 1 calc R U P A 2
C35 C 0.5139(11) 0.0687(11) -0.0146(11) 0.051(6) Uani 0.534(2) 1 d . . P A 2
H35A H 0.5402 0.0451 -0.0328 0.076 Uiso 0.534(2) 1 calc R U P A 2
H35B H 0.5107 0.0546 0.0176 0.076 Uiso 0.534(2) 1 calc R U P A 2
H35C H 0.5466 0.0989 -0.0091 0.076 Uiso 0.534(2) 1 calc R U P A 2
C36 C 0.3434(6) 0.0251(4) -0.0652(4) 0.039(3) Uani 0.534(2) 1 d . . P A 2
H36A H 0.2889 0.0329 -0.0861 0.059 Uiso 0.534(2) 1 calc R U P A 2
H36B H 0.3370 0.0107 -0.0338 0.059 Uiso 0.534(2) 1 calc R U P A 2
H36C H 0.3714 0.0015 -0.0825 0.059 Uiso 0.534(2) 1 calc R U P A 2

loop_
_atom_site_aniso_label
_atom_site_aniso_U_11
_atom_site_aniso_U_22
_atom_site_aniso_U_33
_atom_site_aniso_U_23
_atom_site_aniso_U_13
_atom_site_aniso_U_12
Ge1 0.0258(2) 0.0300(2) 0.0242(2) -0.00170(17) 0.00398(17) 0.00182(17)
Ge2 0.0298(2) 0.0252(2) 0.0355(2) -0.00190(17) 0.01350(19) 0.00118(17)
Ge3 0.0340(2) 0.0252(2) 0.0244(2) -0.00038(16) 0.00544(18) -0.00105(17)
Ge4 0.0278(2) 0.0236(2) 0.0360(2) -0.00516(18) 0.00601(18) 0.00227(16)
Ge5 0.0276(2) 0.0362(2) 0.0322(2) -0.00799(19) 0.00970(18) -0.00309(18)
Ge6 0.0308(2) 0.0280(2) 0.0344(2) 0.00433(18) 0.00729(19) -0.00043(17)
Ge7 0.0400(2) 0.0263(2) 0.0283(2) -0.00572(17) 0.01009(19) -0.00502(18)
Ge8 0.0260(2) 0.0329(2) 0.0365(3) -0.00247(19) 0.00066(18) 0.00199(17)
Ge9 0.0273(2) 0.0295(2) 0.0357(2) -0.00474(18) 0.00917(18) -0.00508(17)
Cu 0.0307(3) 0.0281(2) 0.0378(3) -0.0016(2) 0.0092(2) -0.0066(2)
C1 0.034(2) 0.032(2) 0.042(3) 0.0027(19) 0.007(2) -0.0063(18)
N1 0.040(2) 0.036(2) 0.049(2) 0.0004(17) 0.0183(18) -0.0060(16)
C2 0.045(3) 0.051(3) 0.088(4) -0.003(3) 0.032(3) -0.019(2)
C3 0.052(3) 0.046(3) 0.094(5) -0.011(3) 0.032(3) -0.026(2)
N2 0.038(2) 0.033(2) 0.075(3) -0.0091(19) 0.021(2) -0.0139(16)
C4 0.057(3) 0.040(3) 0.068(4) -0.003(2) 0.039(3) -0.009(2)
C5 0.092(5) 0.054(3) 0.098(5) 0.021(3) 0.039(4) 0.020(3)
C6 0.103(5) 0.063(4) 0.089(5) -0.015(3) 0.068(4) -0.016(4)
C7 0.047(3) 0.035(3) 0.094(5) -0.016(3) 0.030(3) -0.013(2)
C8 0.096(5) 0.080(5) 0.077(5) -0.002(4) 0.033(4) 0.006(4)
C9 0.077(4) 0.059(4) 0.095(5) -0.015(4) -0.005(4) 0.015(3)
Si1 0.0305(6) 0.0322(6) 0.0295(6) -0.0032(5) 0.0067(5) -0.0072(5)
Si2 0.0289(6) 0.0474(7) 0.0434(8) 0.0000(6) 0.0112(5) -0.0032(5)
C10 0.048(3) 0.091(4) 0.059(4) 0.016(3) 0.004(3) 0.015(3)
C11 0.042(3) 0.049(3) 0.060(3) -0.005(2) 0.022(2) 0.000(2)
C12 0.039(3) 0.077(4) 0.087(5) -0.012(3) 0.028(3) -0.014(3)
Si3 0.0508(8) 0.0348(6) 0.0340(7) 0.0017(5) 0.0075(6) -0.0048(6)
C13 0.072(4) 0.052(3) 0.034(3) -0.001(2) -0.004(3) 0.001(3)
C14 0.075(4) 0.053(3) 0.063(4) 0.015(3) 0.018(3) 0.018(3)
C15 0.084(4) 0.056(3) 0.054(3) 0.006(3) 0.018(3) -0.023(3)
Si4 0.0540(8) 0.0372(7) 0.0367(7) -0.0095(5) 0.0049(6) -0.0106(6)
C16 0.164(8) 0.067(4) 0.036(3) -0.010(3) -0.009(4) 0.009(4)
C17 0.071(4) 0.066(4) 0.091(5) -0.031(3) 0.019(4) -0.033(3)
C18 0.075(4) 0.058(3) 0.076(4) -0.026(3) 0.033(3) -0.008(3)
Si5 0.0593(8) 0.0245(5) 0.0254(6) -0.0003(5) 0.0024(6) -0.0034(5)
Si6 0.0442(17) 0.0274(13) 0.0470(17) 0.0002(11) 0.0117(13) 0.0056(11)
C19 0.101(19) 0.035(7) 0.067(11) -0.007(7) 0.051(13) 0.020(11)
C20 0.092(17) 0.031(8) 0.037(11) 0.027(7) 0.009(12) 0.018(10)
C21 0.050(7) 0.047(6) 0.102(11) 0.001(7) 0.015(7) 0.020(5)
Si7 0.0436(15) 0.0333(13) 0.0305(14) -0.0004(11) 0.0027(12) -0.0059(11)
C22 0.057(7) 0.057(7) 0.026(5) -0.001(5) 0.003(5) -0.009(6)
C23 0.032(14) 0.076(15) 0.046(13) -0.019(10) -0.012(9) -0.007(10)
C24 0.073(9) 0.030(5) 0.043(7) -0.005(5) 0.010(8) -0.002(7)
Si8 0.0411(15) 0.0329(13) 0.0344(15) 0.0017(11) 0.0166(12) 0.0013(11)
C25 0.063(9) 0.072(9) 0.036(7) -0.004(6) 0.018(7) 0.001(8)
C26 0.049(15) 0.039(7) 0.053(9) 0.011(7) 0.024(11) 0.012(10)
C27 0.040(6) 0.046(6) 0.071(8) 0.007(5) 0.020(5) 0.004(5)
Si9 0.0442(15) 0.0285(11) 0.0408(14) 0.0029(10) 0.0102(11) -0.0051(10)
C28 0.073(12) 0.029(7) 0.066(10) -0.020(6) 0.037(9) -0.003(8)
C29 0.11(2) 0.038(11) 0.048(13) 0.017(8) -0.013(10) 0.013(10)
C30 0.046(6) 0.059(6) 0.070(7) -0.001(5) 0.017(5) -0.014(5)
Si10 0.0301(11) 0.0336(11) 0.0353(13) 0.0007(9) -0.0006(9) 0.0020(9)
C31 0.054(6) 0.055(6) 0.040(6) 0.005(5) -0.001(5) -0.008(5)
C32 0.040(14) 0.055(10) 0.049(11) 0.005(8) 0.004(9) 0.007(9)
C33 0.034(5) 0.047(5) 0.070(7) -0.004(5) 0.001(5) 0.015(4)
Si11 0.0400(13) 0.0346(12) 0.0287(12) -0.0051(9) 0.0091(10) 0.0052(9)
C34 0.063(8) 0.059(7) 0.034(6) -0.003(5) 0.015(6) 0.003(6)
C35 0.042(11) 0.062(9) 0.054(9) -0.017(6) 0.021(9) 0.011(8)
C36 0.042(6) 0.042(5) 0.038(6) -0.013(4) 0.016(5) 0.009(5)

loop_
_atom_type_symbol
_atom_type_description
_atom_type_scat_dispersion_real
_atom_type_scat_dispersion_imag
_atom_type_scat_source
C C 0.0033 0.0016 'International Tables Vol C Tables 4.2.6.8 and 6.1.1.4'
H H 0.0000 0.0000 'International Tables Vol C Tables 4.2.6.8 and 6.1.1.4'
N N 0.0061 0.0033 'International Tables Vol C Tables 4.2.6.8 and 6.1.1.4'
Si Si 0.0817 0.0704 'International Tables Vol C Tables 4.2.6.8 and 6.1.1.4'
Cu Cu 0.3201 1.2651 'International Tables Vol C Tables 4.2.6.8 and 6.1.1.4'
Ge Ge 0.1547 1.8001 'International Tables Vol C Tables 4.2.6.8 and 6.1.1.4'

loop_
_geom_angle_atom_site_label_1
_geom_angle_atom_site_label_2
_geom_angle_atom_site_label_3
_geom_angle
_geom_angle_site_symmetry_1
_geom_angle_site_symmetry_3
_geom_angle_publ_flag
Ge1 Ge1 Cu 126.22(2) 2_655 . ?
Ge1 Ge1 Ge5 101.21(3) 2_655 . ?
Cu Ge1 Ge5 120.76(2) . . ?
Ge1 Ge1 Ge6 103.364(14) 2_655 . ?
Cu Ge1 Ge6 116.79(2) . . ?
Ge5 Ge1 Ge6 77.121(18) . . ?
Ge1 Ge1 Ge4 127.362(17) 2_655 . ?
Cu Ge1 Ge4 62.098(18) . . ?
Ge5 Ge1 Ge4 61.166(17) . . ?
Ge6 Ge1 Ge4 117.65(2) . . ?
Ge1 Ge1 Ge2 130.32(2) 2_655 . ?
Cu Ge1 Ge2 59.140(17) . . ?
Ge5 Ge1 Ge2 116.53(2) . . ?
Ge6 Ge1 Ge2 59.158(16) . . ?
Ge4 Ge1 Ge2 99.724(19) . . ?
Cu Ge2 Ge6 112.98(2) . . ?
Cu Ge2 Ge7 112.07(2) . . ?
Ge6 Ge2 Ge7 66.047(17) . . ?
Cu Ge2 Ge1 55.960(17) . . ?
Ge6 Ge2 Ge1 58.424(16) . . ?
Ge7 Ge2 Ge1 98.770(19) . . ?
Cu Ge2 Ge3 56.250(17) . . ?
Ge6 Ge2 Ge3 100.587(19) . . ?
Ge7 Ge2 Ge3 57.673(16) . . ?
Ge1 Ge2 Ge3 79.575(17) . . ?
Si5 Ge3 Cu 123.89(4) . . ?
Si5 Ge3 Ge7 108.01(3) . . ?
Cu Ge3 Ge7 115.75(2) . . ?
Si5 Ge3 Ge8 105.27(4) . . ?
Cu Ge3 Ge8 118.49(2) . . ?
Ge7 Ge3 Ge8 74.772(18) . . ?
Si5 Ge3 Ge4 126.51(3) . . ?
Cu Ge3 Ge4 61.273(18) . . ?
Ge7 Ge3 Ge4 115.08(2) . . ?
Ge8 Ge3 Ge4 60.273(17) . . ?
Si5 Ge3 Ge2 131.48(4) . . ?
Cu Ge3 Ge2 58.391(17) . . ?
Ge7 Ge3 Ge2 59.343(16) . . ?
Ge8 Ge3 Ge2 113.87(2) . . ?
Ge4 Ge3 Ge2 98.105(19) . . ?
Ge1 Ge4 Cu 55.807(17) . . ?
Ge1 Ge4 Ge8 98.914(19) . . ?
Cu Ge4 Ge8 111.88(2) . . ?
Ge1 Ge4 Ge5 58.261(16) . . ?
Cu Ge4 Ge5 111.97(2) . . ?
Ge8 Ge4 Ge5 63.985(17) . . ?
Ge1 Ge4 Ge3 81.731(17) . . ?
Cu Ge4 Ge3 56.110(17) . . ?
Ge8 Ge4 Ge3 58.451(16) . . ?
Ge5 Ge4 Ge3 100.493(18) . . ?
Ge9 Ge5 Ge1 95.206(19) . . ?
Ge9 Ge5 Ge4 105.11(2) . . ?
Ge1 Ge5 Ge4 60.573(16) . . ?
Ge9 Ge5 Ge8 56.761(16) . . ?
Ge1 Ge5 Ge8 96.37(2) . . ?
Ge4 Ge5 Ge8 57.869(16) . . ?
Ge9 Ge6 Ge1 95.348(19) . . ?
Ge9 Ge6 Ge2 105.06(2) . . ?
Ge1 Ge6 Ge2 62.418(16) . . ?
Ge9 Ge6 Ge7 55.562(16) . . ?
Ge1 Ge6 Ge7 95.745(18) . . ?
Ge2 Ge6 Ge7 57.349(16) . . ?
Ge9 Ge7 Ge3 97.86(2) . . ?
Ge9 Ge7 Ge2 104.56(2) . . ?
Ge3 Ge7 Ge2 62.984(16) . . ?
Ge9 Ge7 Ge6 55.732(16) . . ?
Ge3 Ge7 Ge6 97.818(18) . . ?
Ge2 Ge7 Ge6 56.603(16) . . ?
Ge9 Ge8 Ge3 96.978(19) . . ?
Ge9 Ge8 Ge4 105.36(2) . . ?
Ge3 Ge8 Ge4 61.275(16) . . ?
Ge9 Ge8 Ge5 56.780(16) . . ?
Ge3 Ge8 Ge5 98.436(19) . . ?
Ge4 Ge8 Ge5 58.146(16) . . ?
Si1 Ge9 Ge7 122.56(3) . . ?
Si1 Ge9 Ge6 119.90(3) . . ?
Ge7 Ge9 Ge6 68.707(18) . . ?
Si1 Ge9 Ge8 126.55(3) . . ?
Ge7 Ge9 Ge8 76.353(19) . . ?
Ge6 Ge9 Ge8 113.55(2) . . ?
Si1 Ge9 Ge5 123.87(3) . . ?
Ge7 Ge9 Ge5 113.56(2) . . ?
Ge6 Ge9 Ge5 78.381(18) . . ?
Ge8 Ge9 Ge5 66.459(18) . . ?
C1 Cu Ge1 133.01(13) . . ?
C1 Cu Ge3 138.21(13) . . ?
Ge1 Cu Ge3 88.77(2) . . ?
C1 Cu Ge2 126.84(13) . . ?
Ge1 Cu Ge2 64.901(18) . . ?
Ge3 Cu Ge2 65.359(18) . . ?
C1 Cu Ge4 129.56(13) . . ?
Ge1 Cu Ge4 62.094(18) . . ?
Ge3 Cu Ge4 62.617(18) . . ?
Ge2 Cu Ge4 103.47(2) . . ?
N2 C1 N1 104.3(4) . . ?
N2 C1 Cu 127.7(3) . . ?
N1 C1 Cu 128.0(3) . . ?
C1 N1 C2 110.8(4) . . ?
C1 N1 C4 124.9(4) . . ?
C2 N1 C4 124.1(4) . . ?
C3 C2 N1 106.6(4) . . ?
C3 C2 H2 126.7 . . ?
N1 C2 H2 126.7 . . ?
C2 C3 N2 107.5(4) . . ?
C2 C3 H3 126.3 . . ?
N2 C3 H3 126.3 . . ?
C1 N2 C3 110.8(4) . . ?
C1 N2 C7 125.8(4) . . ?
C3 N2 C7 123.3(4) . . ?
N1 C4 C5 109.8(5) . . ?
N1 C4 C6 111.3(4) . . ?
C5 C4 C6 112.4(5) . . ?
N1 C4 H4 107.7 . . ?
C5 C4 H4 107.7 . . ?
C6 C4 H4 107.7 . . ?
C4 C5 H5A 109.5 . . ?
C4 C5 H5B 109.5 . . ?
H5A C5 H5B 109.5 . . ?
C4 C5 H5C 109.5 . . ?
H5A C5 H5C 109.5 . . ?
H5B C5 H5C 109.5 . . ?
C4 C6 H6A 109.5 . . ?
C4 C6 H6B 109.5 . . ?
H6A C6 H6B 109.5 . . ?
C4 C6 H6C 109.5 . . ?
H6A C6 H6C 109.5 . . ?
H6B C6 H6C 109.5 . . ?
N2 C7 C9 110.7(5) . . ?
N2 C7 C8 110.3(5) . . ?
C9 C7 C8 111.2(5) . . ?
N2 C7 H7 108.2 . . ?
C9 C7 H7 108.2 . . ?
C8 C7 H7 108.2 . . ?
C7 C8 H8A 109.5 . . ?
C7 C8 H8B 109.5 . . ?
H8A C8 H8B 109.5 . . ?
C7 C8 H8C 109.5 . . ?
H8A C8 H8C 109.5 . . ?
H8B C8 H8C 109.5 . . ?
C7 C9 H9A 109.5 . . ?
C7 C9 H9B 109.5 . . ?
H9A C9 H9B 109.5 . . ?
C7 C9 H9C 109.5 . . ?
H9A C9 H9C 109.5 . . ?
H9B C9 H9C 109.5 . . ?
Si2 Si1 Si4 114.22(7) . . ?
Si2 Si1 Si3 113.07(7) . . ?
Si4 Si1 Si3 111.27(6) . . ?
Si2 Si1 Ge9 103.91(5) . . ?
Si4 Si1 Ge9 107.87(6) . . ?
Si3 Si1 Ge9 105.72(5) . . ?
C10 Si2 C12 107.9(3) . . ?
C10 Si2 C11 108.4(3) . . ?
C12 Si2 C11 108.8(3) . . ?
C10 Si2 Si1 111.0(2) . . ?
C12 Si2 Si1 110.8(2) . . ?
C11 Si2 Si1 109.86(16) . . ?
Si2 C10 H10A 109.5 . . ?
Si2 C10 H10B 109.5 . . ?
H10A C10 H10B 109.5 . . ?
Si2 C10 H10C 109.5 . . ?
H10A C10 H10C 109.5 . . ?
H10B C10 H10C 109.5 . . ?
Si2 C11 H11A 109.5 . . ?
Si2 C11 H11B 109.5 . . ?
H11A C11 H11B 109.5 . . ?
Si2 C11 H11C 109.5 . . ?
H11A C11 H11C 109.5 . . ?
H11B C11 H11C 109.5 . . ?
Si2 C12 H12A 109.5 . . ?
Si2 C12 H12B 109.5 . . ?
H12A C12 H12B 109.5 . . ?
Si2 C12 H12C 109.5 . . ?
H12A C12 H12C 109.5 . . ?
H12B C12 H12C 109.5 . . ?
C14 Si3 C13 108.9(3) . . ?
C14 Si3 C15 108.2(3) . . ?
C13 Si3 C15 110.3(3) . . ?
C14 Si3 Si1 111.24(19) . . ?
C13 Si3 Si1 109.50(17) . . ?
C15 Si3 Si1 108.8(2) . . ?
Si3 C13 H13A 109.5 . . ?
Si3 C13 H13B 109.5 . . ?
H13A C13 H13B 109.5 . . ?
Si3 C13 H13C 109.5 . . ?
H13A C13 H13C 109.5 . . ?
H13B C13 H13C 109.5 . . ?
Si3 C14 H14A 109.5 . . ?
Si3 C14 H14B 109.5 . . ?
H14A C14 H14B 109.5 . . ?
Si3 C14 H14C 109.5 . . ?
H14A C14 H14C 109.5 . . ?
H14B C14 H14C 109.5 . . ?
Si3 C15 H15A 109.5 . . ?
Si3 C15 H15B 109.5 . . ?
H15A C15 H15B 109.5 . . ?
Si3 C15 H15C 109.5 . . ?
H15A C15 H15C 109.5 . . ?
H15B C15 H15C 109.5 . . ?
C16 Si4 C18 107.7(3) . . ?
C16 Si4 C17 109.7(3) . . ?
C18 Si4 C17 109.0(3) . . ?
C16 Si4 Si1 111.1(2) . . ?
C18 Si4 Si1 111.41(19) . . ?
C17 Si4 Si1 107.9(2) . . ?
Si4 C16 H16A 109.5 . . ?
Si4 C16 H16B 109.5 . . ?
H16A C16 H16B 109.5 . . ?
Si4 C16 H16C 109.5 . . ?
H16A C16 H16C 109.5 . . ?
H16B C16 H16C 109.5 . . ?
Si4 C17 H17A 109.5 . . ?
Si4 C17 H17B 109.5 . . ?
H17A C17 H17B 109.5 . . ?
Si4 C17 H17C 109.5 . . ?
H17A C17 H17C 109.5 . . ?
H17B C17 H17C 109.5 . . ?
Si4 C18 H18A 109.5 . . ?
Si4 C18 H18B 109.5 . . ?
H18A C18 H18B 109.5 . . ?
Si4 C18 H18C 109.5 . . ?
H18A C18 H18C 109.5 . . ?
H18B C18 H18C 109.5 . . ?
Si7 Si5 Si6 114.55(11) . . ?
Si11 Si5 Si9 115.40(10) . . ?
Si11 Si5 Ge3 109.40(8) . . ?
Si7 Si5 Ge3 113.45(8) . . ?
Si6 Si5 Ge3 110.62(9) . . ?
Si9 Si5 Ge3 108.33(8) . . ?
Si11 Si5 Si10 107.91(9) . . ?
Si9 Si5 Si10 106.15(9) . . ?
Ge3 Si5 Si10 109.52(8) . . ?
Si7 Si5 Si8 106.31(11) . . ?
Si6 Si5 Si8 105.80(10) . . ?
Ge3 Si5 Si8 105.26(8) . . ?
C19 Si6 C21 108.5(7) . . ?
C19 Si6 C20 105.0(16) . . ?
C21 Si6 C20 110.9(11) . . ?
C19 Si6 Si5 114.5(10) . . ?
C21 Si6 Si5 106.8(4) . . ?
C20 Si6 Si5 111.2(11) . . ?
Si6 C19 H19A 109.5 . . ?
Si6 C19 H19B 109.5 . . ?
H19A C19 H19B 109.5 . . ?
Si6 C19 H19C 109.5 . . ?
H19A C19 H19C 109.5 . . ?
H19B C19 H19C 109.5 . . ?
Si6 C20 H20A 109.5 . . ?
Si6 C20 H20B 109.5 . . ?
H20A C20 H20B 109.5 . . ?
Si6 C20 H20C 109.5 . . ?
H20A C20 H20C 109.5 . . ?
H20B C20 H20C 109.5 . . ?
Si6 C21 H21A 109.5 . . ?
Si6 C21 H21B 109.5 . . ?
H21A C21 H21B 109.5 . . ?
Si6 C21 H21C 109.5 . . ?
H21A C21 H21C 109.5 . . ?
H21B C21 H21C 109.5 . . ?
C24 Si7 C23 106.1(14) . . ?
C24 Si7 C22 109.3(6) . . ?
C23 Si7 C22 108.6(14) . . ?
C24 Si7 Si5 115.0(4) . . ?
C23 Si7 Si5 110.0(12) . . ?
C22 Si7 Si5 107.8(4) . . ?
Si7 C22 H22A 109.5 . . ?
Si7 C22 H22B 109.5 . . ?
H22A C22 H22B 109.5 . . ?
Si7 C22 H22C 109.5 . . ?
H22A C22 H22C 109.5 . . ?
H22B C22 H22C 109.5 . . ?
Si7 C23 H23A 109.5 . . ?
Si7 C23 H23B 109.5 . . ?
H23A C23 H23B 109.5 . . ?
Si7 C23 H23C 109.5 . . ?
H23A C23 H23C 109.5 . . ?
H23B C23 H23C 109.5 . . ?
Si7 C24 H24A 109.5 . . ?
Si7 C24 H24B 109.5 . . ?
H24A C24 H24B 109.5 . . ?
Si7 C24 H24C 109.5 . . ?
H24A C24 H24C 109.5 . . ?
H24B C24 H24C 109.5 . . ?
C26 Si8 C27 109.6(9) . . ?
C26 Si8 C25 106.7(11) . . ?
C27 Si8 C25 108.6(6) . . ?
C26 Si8 Si5 111.0(7) . . ?
C27 Si8 Si5 110.6(4) . . ?
C25 Si8 Si5 110.3(5) . . ?
Si8 C25 H25A 109.5 . . ?
Si8 C25 H25B 109.5 . . ?
H25A C25 H25B 109.5 . . ?
Si8 C25 H25C 109.5 . . ?
H25A C25 H25C 109.5 . . ?
H25B C25 H25C 109.5 . . ?
Si8 C26 H26A 109.5 . . ?
Si8 C26 H26B 109.5 . . ?
H26A C26 H26B 109.5 . . ?
Si8 C26 H26C 109.5 . . ?
H26A C26 H26C 109.5 . . ?
H26B C26 H26C 109.5 . . ?
Si8 C27 H27A 109.5 . . ?
Si8 C27 H27B 109.5 . . ?
H27A C27 H27B 109.5 . . ?
Si8 C27 H27C 109.5 . . ?
H27A C27 H27C 109.5 . . ?
H27B C27 H27C 109.5 . . ?
C29 Si9 C30 111.1(13) . . ?
C29 Si9 C28 109.6(15) . . ?
C30 Si9 C28 106.8(8) . . ?
C29 Si9 Si5 108.4(13) . . ?
C30 Si9 Si5 106.7(3) . . ?
C28 Si9 Si5 114.1(7) . . ?
Si9 C28 H28A 109.5 . . ?
Si9 C28 H28B 109.5 . . ?
H28A C28 H28B 109.5 . . ?
Si9 C28 H28C 109.5 . . ?
H28A C28 H28C 109.5 . . ?
H28B C28 H28C 109.5 . . ?
Si9 C29 H29A 109.5 . . ?
Si9 C29 H29B 109.5 . . ?
H29A C29 H29B 109.5 . . ?
Si9 C29 H29C 109.5 . . ?
H29A C29 H29C 109.5 . . ?
H29B C29 H29C 109.5 . . ?
Si9 C30 H30A 109.5 . . ?
Si9 C30 H30B 109.5 . . ?
H30A C30 H30B 109.5 . . ?
Si9 C30 H30C 109.5 . . ?
H30A C30 H30C 109.5 . . ?
H30B C30 H30C 109.5 . . ?
C32 Si10 C33 107.9(13) . . ?
C32 Si10 C31 107.2(12) . . ?
C33 Si10 C31 109.0(5) . . ?
C32 Si10 Si5 114.0(11) . . ?
C33 Si10 Si5 112.6(3) . . ?
C31 Si10 Si5 106.0(4) . . ?
Si10 C31 H31A 109.5 . . ?
Si10 C31 H31B 109.5 . . ?
H31A C31 H31B 109.5 . . ?
Si10 C31 H31C 109.5 . . ?
H31A C31 H31C 109.5 . . ?
H31B C31 H31C 109.5 . . ?
Si10 C32 H32A 109.5 . . ?
Si10 C32 H32B 109.5 . . ?
H32A C32 H32B 109.5 . . ?
Si10 C32 H32C 109.5 . . ?
H32A C32 H32C 109.5 . . ?
H32B C32 H32C 109.5 . . ?
Si10 C33 H33A 109.5 . . ?
Si10 C33 H33B 109.5 . . ?
H33A C33 H33B 109.5 . . ?
Si10 C33 H33C 109.5 . . ?
H33A C33 H33C 109.5 . . ?
H33B C33 H33C 109.5 . . ?
C35 Si11 C34 109.5(9) . . ?
C35 Si11 C36 110.6(9) . . ?
C34 Si11 C36 108.1(5) . . ?
C35 Si11 Si5 106.6(8) . . ?
C34 Si11 Si5 110.2(4) . . ?
C36 Si11 Si5 111.8(3) . . ?
Si11 C34 H34A 109.5 . . ?
Si11 C34 H34B 109.5 . . ?
H34A C34 H34B 109.5 . . ?
Si11 C34 H34C 109.5 . . ?
H34A C34 H34C 109.5 . . ?
H34B C34 H34C 109.5 . . ?
Si11 C35 H35A 109.5 . . ?
Si11 C35 H35B 109.5 . . ?
H35A C35 H35B 109.5 . . ?
Si11 C35 H35C 109.5 . . ?
H35A C35 H35C 109.5 . . ?
H35B C35 H35C 109.5 . . ?
Si11 C36 H36A 109.5 . . ?
Si11 C36 H36B 109.5 . . ?
H36A C36 H36B 109.5 . . ?
Si11 C36 H36C 109.5 . . ?
H36A C36 H36C 109.5 . . ?
H36B C36 H36C 109.5 . . ?

loop_
_geom_bond_atom_site_label_1
_geom_bond_atom_site_label_2
_geom_bond_distance
_geom_bond_site_symmetry_2
_geom_bond_publ_flag
Ge1 Ge1 2.4259(8) 2_655 ?
Ge1 Cu 2.4511(7) . ?
Ge1 Ge5 2.5570(6) . ?
Ge1 Ge6 2.5747(6) . ?
Ge1 Ge4 2.6187(6) . ?
Ge1 Ge2 2.6786(6) . ?
Ge2 Cu 2.5392(6) . ?
Ge2 Ge6 2.5947(6) . ?
Ge2 Ge7 2.6168(6) . ?
Ge2 Ge3 2.7100(6) . ?
Ge3 Si5 2.4172(13) . ?
Ge3 Cu 2.4790(6) . ?
Ge3 Ge7 2.5705(6) . ?
Ge3 Ge8 2.5769(6) . ?
Ge3 Ge4 2.6517(6) . ?
Ge4 Cu 2.6188(7) . ?
Ge4 Ge8 2.6259(6) . ?
Ge4 Ge5 2.6339(6) . ?
Ge5 Ge9 2.5429(6) . ?
Ge5 Ge8 2.7867(6) . ?
Ge6 Ge9 2.5192(6) . ?
Ge6 Ge7 2.8403(6) . ?
Ge7 Ge9 2.5141(6) . ?
Ge8 Ge9 2.5424(6) . ?
Ge9 Si1 2.3810(12) . ?
Cu C1 1.955(4) . ?
C1 N2 1.353(5) . ?
C1 N1 1.353(6) . ?
N1 C2 1.383(6) . ?
N1 C4 1.476(6) . ?
C2 C3 1.330(8) . ?
C2 H2 0.9500 . ?
C3 N2 1.372(6) . ?
C3 H3 0.9500 . ?
N2 C7 1.475(6) . ?
C4 C5 1.516(8) . ?
C4 C6 1.520(7) . ?
C4 H4 1.0000 . ?
C5 H5A 0.9800 . ?
C5 H5B 0.9800 . ?
C5 H5C 0.9800 . ?
C6 H6A 0.9800 . ?
C6 H6B 0.9800 . ?
C6 H6C 0.9800 . ?
C7 C9 1.517(8) . ?
C7 C8 1.528(9) . ?
C7 H7 1.0000 . ?
C8 H8A 0.9800 . ?
C8 H8B 0.9800 . ?
C8 H8C 0.9800 . ?
C9 H9A 0.9800 . ?
C9 H9B 0.9800 . ?
C9 H9C 0.9800 . ?
Si1 Si2 2.3544(17) . ?
Si1 Si4 2.3593(17) . ?
Si1 Si3 2.3625(17) . ?
Si2 C10 1.875(6) . ?
Si2 C12 1.875(5) . ?
Si2 C11 1.883(5) . ?
C10 H10A 0.9800 . ?
C10 H10B 0.9800 . ?
C10 H10C 0.9800 . ?
C11 H11A 0.9800 . ?
C11 H11B 0.9800 . ?
C11 H11C 0.9800 . ?
C12 H12A 0.9800 . ?
C12 H12B 0.9800 . ?
C12 H12C 0.9800 . ?
Si3 C14 1.861(6) . ?
Si3 C13 1.884(5) . ?
Si3 C15 1.885(5) . ?
C13 H13A 0.9800 . ?
C13 H13B 0.9800 . ?
C13 H13C 0.9800 . ?
C14 H14A 0.9800 . ?
C14 H14B 0.9800 . ?
C14 H14C 0.9800 . ?
C15 H15A 0.9800 . ?
C15 H15B 0.9800 . ?
C15 H15C 0.9800 . ?
Si4 C16 1.856(6) . ?
Si4 C18 1.863(6) . ?
Si4 C17 1.883(6) . ?
C16 H16A 0.9800 . ?
C16 H16B 0.9800 . ?
C16 H16C 0.9800 . ?
C17 H17A 0.9800 . ?
C17 H17B 0.9800 . ?
C17 H17C 0.9800 . ?
C18 H18A 0.9800 . ?
C18 H18B 0.9800 . ?
C18 H18C 0.9800 . ?
Si5 Si11 2.252(2) . ?
Si5 Si7 2.279(3) . ?
Si5 Si6 2.282(3) . ?
Si5 Si9 2.317(2) . ?
Si5 Si10 2.495(3) . ?
Si5 Si8 2.534(3) . ?
Si6 C19 1.79(3) . ?
Si6 C21 1.860(12) . ?
Si6 C20 2.01(3) . ?
C19 H19A 0.9800 . ?
C19 H19B 0.9800 . ?
C19 H19C 0.9800 . ?
C20 H20A 0.9800 . ?
C20 H20B 0.9800 . ?
C20 H20C 0.9800 . ?
C21 H21A 0.9800 . ?
C21 H21B 0.9800 . ?
C21 H21C 0.9800 . ?
Si7 C24 1.856(13) . ?
Si7 C23 1.87(4) . ?
Si7 C22 1.895(11) . ?
C22 H22A 0.9800 . ?
C22 H22B 0.9800 . ?
C22 H22C 0.9800 . ?
C23 H23A 0.9800 . ?
C23 H23B 0.9800 . ?
C23 H23C 0.9800 . ?
C24 H24A 0.9800 . ?
C24 H24B 0.9800 . ?
C24 H24C 0.9800 . ?
Si8 C26 1.86(3) . ?
Si8 C27 1.873(11) . ?
Si8 C25 1.877(14) . ?
C25 H25A 0.9800 . ?
C25 H25B 0.9800 . ?
C25 H25C 0.9800 . ?
C26 H26A 0.9800 . ?
C26 H26B 0.9800 . ?
C26 H26C 0.9800 . ?
C27 H27A 0.9800 . ?
C27 H27B 0.9800 . ?
C27 H27C 0.9800 . ?
Si9 C29 1.79(3) . ?
Si9 C30 1.867(10) . ?
Si9 C28 1.906(17) . ?
C28 H28A 0.9800 . ?
C28 H28B 0.9800 . ?
C28 H28C 0.9800 . ?
C29 H29A 0.9800 . ?
C29 H29B 0.9800 . ?
C29 H29C 0.9800 . ?
C30 H30A 0.9800 . ?
C30 H30B 0.9800 . ?
C30 H30C 0.9800 . ?
Si10 C32 1.84(4) . ?
Si10 C33 1.882(9) . ?
Si10 C31 1.897(10) . ?
C31 H31A 0.9800 . ?
C31 H31B 0.9800 . ?
C31 H31C 0.9800 . ?
C32 H32A 0.9800 . ?
C32 H32B 0.9800 . ?
C32 H32C 0.9800 . ?
C33 H33A 0.9800 . ?
C33 H33B 0.9800 . ?
C33 H33C 0.9800 . ?
Si11 C35 1.88(2) . ?
Si11 C34 1.885(12) . ?
Si11 C36 1.886(11) . ?
C34 H34A 0.9800 . ?
C34 H34B 0.9800 . ?
C34 H34C 0.9800 . ?
C35 H35A 0.9800 . ?
C35 H35B 0.9800 . ?
C35 H35C 0.9800 . ?
C36 H36A 0.9800 . ?
C36 H36B 0.9800 . ?
C36 H36C 0.9800 . ?
